data_1561149
loop_
_publ_author_name
'Shi, Jingwen'
'Lan, Wenlong'
'Ren, Yanjie'
'Liu, Qingyun'
'Liu, Hui'
'Dong, Yunhui'
'Zhang, Daopeng'

_publ_section_title
;
 A serials of sandwich-like trinuclear and one-dimensional chain
 cyanide-bridged iron(III)-copper(II) complexes: Syntheses, crystal
 structures and magnetic properties
;
_journal_name_full 'Journal of Solid State Chemistry'
_journal_page_first 59
_journal_page_last 66
_journal_paper_doi 10.1016/j.jssc.2018.01.017
_journal_volume 260
_journal_year 2018
_chemical_formula_moiety 'C30 H36 Cu Fe N10 O2, Cl O4, H2 O'
_chemical_formula_sum 'C30 H38 Cl Cu Fe N10 O7'
_chemical_formula_weight 805.54
_space_group_IT_number 2
_space_group_name_Hall '-P 1'
_space_group_name_H-M_alt 'P -1'
_symmetry_cell_setting triclinic
_symmetry_space_group_name_H-M 'P -1'
_atom_sites_solution_hydrogens geom
_atom_sites_solution_primary direct
_atom_sites_solution_secondary difmap
_cell_angle_alpha 77.9340(10)
_cell_angle_beta 77.1810(10)
_cell_angle_gamma 85.155(2)
_cell_formula_units_Z 2
_cell_length_a 9.8112(8)
_cell_length_b 13.2169(11)
_cell_length_c 13.9117(11)
_cell_measurement_reflns_used 1980
_cell_measurement_temperature 293(2)
_cell_measurement_theta_max 26.124
_cell_measurement_theta_min 2.598
_cell_volume 1718.8(2)
_computing_cell_refinement 'SAINT-Plus (Bruker, 2001)'
_computing_data_collection 'APEX2 (Bruker, 2004)'
_computing_data_reduction SAINT-Plus
_computing_molecular_graphics 'SHELXTL (Sheldrick, 2008)'
_computing_publication_material SHELXTL
_computing_structure_refinement 'SHELXL-97 (Sheldrick, 2008)'
_computing_structure_solution 'SHELXS-97 (Sheldrick, 2008)'
_diffrn_ambient_temperature 293(2)
_diffrn_measured_fraction_theta_full 0.989
_diffrn_measured_fraction_theta_max 0.989
_diffrn_measurement_device_type 'Bruker APEX II CCD area-detector'
_diffrn_measurement_method '\f and \w scans'
_diffrn_radiation_monochromator graphite
_diffrn_radiation_source 'fine-focus sealed tube'
_diffrn_radiation_type MoK\a
_diffrn_radiation_wavelength 0.71073
_diffrn_reflns_av_R_equivalents 0.0257
_diffrn_reflns_av_sigmaI/netI 0.0610
_diffrn_reflns_limit_h_max 11
_diffrn_reflns_limit_h_min -11
_diffrn_reflns_limit_k_max 15
_diffrn_reflns_limit_k_min -10
_diffrn_reflns_limit_l_max 16
_diffrn_reflns_limit_l_min -16
_diffrn_reflns_number 8577
_diffrn_reflns_theta_full 25.01
_diffrn_reflns_theta_max 25.01
_diffrn_reflns_theta_min 1.58
_exptl_absorpt_coefficient_mu 1.180
_exptl_absorpt_correction_T_max 0.9220
_exptl_absorpt_correction_T_min 0.8617
_exptl_absorpt_correction_type multi-scan
_exptl_absorpt_process_details sadabs
_exptl_crystal_colour red-brown
_exptl_crystal_density_diffrn 1.556
_exptl_crystal_density_method 'not measured'
_exptl_crystal_description block
_exptl_crystal_F_000 832
_exptl_crystal_size_max 0.13
_exptl_crystal_size_mid 0.09
_exptl_crystal_size_min 0.07
_refine_diff_density_max 0.891
_refine_diff_density_min -0.646
_refine_diff_density_rms 0.079
_refine_ls_extinction_method none
_refine_ls_goodness_of_fit_ref 1.020
_refine_ls_hydrogen_treatment mixed
_refine_ls_matrix_type full
_refine_ls_number_parameters 454
_refine_ls_number_reflns 6001
_refine_ls_number_restraints 0
_refine_ls_restrained_S_all 1.020
_refine_ls_R_factor_all 0.0746
_refine_ls_R_factor_gt 0.0519
_refine_ls_shift/su_max 0.001
_refine_ls_shift/su_mean 0.000
_refine_ls_structure_factor_coef Fsqd
_refine_ls_weighting_details 'calc w=1/[\s^2^(Fo^2^)+(0.0609P)^2^+2.0571P] where P=(Fo^2^+2Fc^2^)/3'
_refine_ls_weighting_scheme calc
_refine_ls_wR_factor_gt 0.1237
_refine_ls_wR_factor_ref 0.1403
_reflns_number_gt 4461
_reflns_number_total 6001
_reflns_threshold_expression >2sigma(I)
_cod_data_source_file JSSC-2019-260-59.cif
_cod_data_source_block 2
_cod_original_sg_symbol_H-M P-1
_cod_database_code 1561149

loop_
_symmetry_equiv_pos_as_xyz
'x, y, z'
'-x, -y, -z'

loop_
_atom_site_label
_atom_site_type_symbol
_atom_site_fract_x
_atom_site_fract_y
_atom_site_fract_z
_atom_site_U_iso_or_equiv
_atom_site_adp_type
_atom_site_occupancy
_atom_site_symmetry_multiplicity
_atom_site_calc_flag
_atom_site_refinement_flags
_atom_site_disorder_assembly
_atom_site_disorder_group
Cu1 Cu 1.0000 0.5000 0.5000 0.0365(2) Uani 1 2 d S . .
Cu2 Cu 0.5000 1.0000 0.0000 0.0389(2) Uani 1 2 d S . .
Fe1 Fe 0.73304(6) 0.70278(5) 0.78312(4) 0.02980(18) Uani 1 1 d . . .
Cl1 Cl 0.98672(14) 0.26412(11) 0.86940(9) 0.0527(3) Uani 1 1 d . . .
O1 O 0.7824(4) 0.9470(3) 0.5542(3) 0.0640(11) Uani 1 1 d . . .
O2 O 0.4863(4) 0.4760(3) 0.7906(3) 0.0643(11) Uani 1 1 d . . .
O3 O 1.0617(5) 0.1946(4) 0.8097(3) 0.0913(15) Uani 1 1 d . . .
O4 O 0.8899(9) 0.3156(8) 0.8244(5) 0.239(6) Uani 1 1 d . . .
O5 O 0.9228(10) 0.2154(4) 0.9603(4) 0.179(4) Uani 1 1 d . . .
O6 O 1.0669(10) 0.3307(9) 0.8838(10) 0.289(7) Uani 1 1 d . . .
O7 O 0.3786(5) 0.2855(3) 0.8053(4) 0.0941(15) Uani 1 1 d . . .
H7A H 0.4180 0.3405 0.7945 0.113 Uiso 1 1 d R . .
H7B H 0.2985 0.2844 0.8510 0.113 Uiso 1 1 d R . .
N1 N 0.9548(5) 0.5791(3) 0.6513(3) 0.0512(11) Uani 1 1 d . . .
N2 N 0.5508(4) 0.8267(3) 0.9373(3) 0.0506(11) Uani 1 1 d . . .
N3 N 0.6964(4) 0.8023(3) 0.6710(2) 0.0325(8) Uani 1 1 d . . .
N4 N 0.5806(4) 0.6363(3) 0.7635(3) 0.0361(9) Uani 1 1 d . . .
N5 N 0.8930(4) 0.7951(3) 0.7665(3) 0.0337(8) Uani 1 1 d . . .
N6 N 0.7310(4) 0.5786(3) 0.8946(3) 0.0383(9) Uani 1 1 d . . .
N7 N 0.9563(4) 0.6356(3) 0.4122(3) 0.0385(9) Uani 1 1 d . . .
H7 H 0.9660 0.6227 0.3492 0.046 Uiso 1 1 calc R . .
N8 N 1.1939(4) 0.5532(3) 0.4779(3) 0.0400(9) Uani 1 1 d . . .
H8 H 1.1959 0.5780 0.5338 0.048 Uiso 1 1 calc R . .
N9 N 0.5558(4) 0.9340(3) 0.1301(3) 0.0495(10) Uani 1 1 d . . .
H9 H 0.5736 0.8656 0.1283 0.059 Uiso 1 1 calc R . .
N10 N 0.3009(4) 0.9572(3) 0.0493(3) 0.0492(11) Uani 1 1 d . . .
H10 H 0.3002 0.8898 0.0437 0.059 Uiso 1 1 calc R . .
C1 C 0.8722(5) 0.6235(3) 0.7007(3) 0.0343(10) Uani 1 1 d . . .
C2 C 0.6177(5) 0.7796(3) 0.8822(3) 0.0343(10) Uani 1 1 d . . .
C3 C 0.5748(5) 0.7864(3) 0.6398(3) 0.0376(10) Uani 1 1 d . . .
C4 C 0.5114(5) 0.6937(4) 0.6916(3) 0.0389(11) Uani 1 1 d . . .
C5 C 0.3855(5) 0.6685(4) 0.6706(4) 0.0517(13) Uani 1 1 d . . .
H5 H 0.3430 0.6068 0.7035 0.062 Uiso 1 1 calc R . .
C6 C 0.3269(6) 0.7370(5) 0.6003(4) 0.0603(15) Uani 1 1 d . . .
H6 H 0.2424 0.7220 0.5877 0.072 Uiso 1 1 calc R . .
C7 C 0.3906(6) 0.8273(5) 0.5482(4) 0.0617(15) Uani 1 1 d . . .
H7C H 0.3496 0.8716 0.5002 0.074 Uiso 1 1 calc R . .
C8 C 0.5149(6) 0.8524(4) 0.5669(4) 0.0541(13) Uani 1 1 d . . .
H8A H 0.5584 0.9128 0.5310 0.065 Uiso 1 1 calc R . .
C9 C 0.9016(5) 0.8700(4) 0.6842(3) 0.0406(11) Uani 1 1 d . . .
C10 C 1.0105(5) 0.9379(4) 0.6529(4) 0.0488(13) Uani 1 1 d . . .
H10A H 1.0144 0.9891 0.5953 0.059 Uiso 1 1 calc R . .
C11 C 1.1125(6) 0.9281(5) 0.7084(4) 0.0617(16) Uani 1 1 d . . .
H11 H 1.1874 0.9718 0.6884 0.074 Uiso 1 1 calc R . .
C12 C 1.1015(6) 0.8522(5) 0.7945(5) 0.0618(15) Uani 1 1 d . . .
H12 H 1.1676 0.8457 0.8344 0.074 Uiso 1 1 calc R . .
C13 C 0.9921(5) 0.7863(4) 0.8208(4) 0.0478(12) Uani 1 1 d . . .
H13 H 0.9867 0.7342 0.8778 0.057 Uiso 1 1 calc R . .
C14 C 0.7872(5) 0.8781(4) 0.6283(3) 0.0422(11) Uani 1 1 d . . .
C15 C 0.6461(5) 0.5056(3) 0.8879(3) 0.0418(11) Uani 1 1 d . . .
C16 C 0.6323(6) 0.4116(4) 0.9552(4) 0.0570(15) Uani 1 1 d . . .
H16 H 0.5759 0.3619 0.9478 0.068 Uiso 1 1 calc R . .
C17 C 0.7011(7) 0.3925(5) 1.0317(4) 0.0692(19) Uani 1 1 d . . .
H17 H 0.6917 0.3301 1.0777 0.083 Uiso 1 1 calc R . .
C18 C 0.7852(6) 0.4667(5) 1.0406(4) 0.0668(17) Uani 1 1 d . . .
H18 H 0.8323 0.4557 1.0933 0.080 Uiso 1 1 calc R . .
C19 C 0.7989(6) 0.5589(4) 0.9693(4) 0.0524(13) Uani 1 1 d . . .
H19 H 0.8577 0.6083 0.9745 0.063 Uiso 1 1 calc R . .
C20 C 0.5639(5) 0.5367(4) 0.8087(4) 0.0437(12) Uani 1 1 d . . .
C21 C 1.0680(5) 0.7057(4) 0.4067(4) 0.0489(12) Uani 1 1 d . . .
H21A H 1.0515 0.7340 0.4675 0.059 Uiso 1 1 calc R . .
H21B H 1.0702 0.7626 0.3498 0.059 Uiso 1 1 calc R . .
C22 C 1.2059(5) 0.6434(4) 0.3953(4) 0.0488(12) Uani 1 1 d . . .
H22A H 1.2268 0.6210 0.3313 0.059 Uiso 1 1 calc R . .
H22B H 1.2810 0.6857 0.3972 0.059 Uiso 1 1 calc R . .
C23 C 1.3134(5) 0.4785(4) 0.4661(4) 0.0492(13) Uani 1 1 d . . .
H23A H 1.3991 0.5134 0.4597 0.059 Uiso 1 1 calc R . .
H23B H 1.3194 0.4527 0.4049 0.059 Uiso 1 1 calc R . .
C24 C 0.8144(5) 0.6848(4) 0.4375(4) 0.0498(13) Uani 1 1 d . . .
H24A H 0.8054 0.7459 0.3864 0.060 Uiso 1 1 calc R . .
H24B H 0.8034 0.7069 0.5012 0.060 Uiso 1 1 calc R . .
C25 C 0.6999(5) 0.6124(4) 0.4449(4) 0.0536(13) Uani 1 1 d . . .
H25A H 0.7170 0.5854 0.3834 0.064 Uiso 1 1 calc R . .
H25B H 0.6114 0.6518 0.4495 0.064 Uiso 1 1 calc R . .
C26 C 0.2344(6) 0.9624(4) 0.1531(4) 0.0654(17) Uani 1 1 d . . .
H26A H 0.1401 0.9381 0.1677 0.079 Uiso 1 1 calc R . .
H26B H 0.2280 1.0339 0.1611 0.079 Uiso 1 1 calc R . .
C27 C 0.3133(7) 0.8991(5) 0.2259(4) 0.0726(19) Uani 1 1 d . . .
H27A H 0.3283 0.8297 0.2119 0.087 Uiso 1 1 calc R . .
H27B H 0.2555 0.8940 0.2929 0.087 Uiso 1 1 calc R . .
C28 C 0.4519(7) 0.9385(5) 0.2260(4) 0.0669(17) Uani 1 1 d . . .
H28A H 0.4884 0.8974 0.2819 0.080 Uiso 1 1 calc R . .
H28B H 0.4393 1.0095 0.2357 0.080 Uiso 1 1 calc R . .
C29 C 0.6893(6) 0.9761(4) 0.1284(5) 0.0637(16) Uani 1 1 d . . .
H29A H 0.7351 0.9322 0.1780 0.076 Uiso 1 1 calc R . .
H29B H 0.6743 1.0449 0.1440 0.076 Uiso 1 1 calc R . .
C30 C 0.7773(5) 0.9805(4) 0.0261(5) 0.0655(17) Uani 1 1 d . . .
H30A H 0.7985 0.9110 0.0129 0.079 Uiso 1 1 calc R . .
H30B H 0.8648 1.0124 0.0210 0.079 Uiso 1 1 calc R . .

loop_
_atom_site_aniso_label
_atom_site_aniso_U_11
_atom_site_aniso_U_22
_atom_site_aniso_U_33
_atom_site_aniso_U_23
_atom_site_aniso_U_13
_atom_site_aniso_U_12
Cu1 0.0323(4) 0.0321(4) 0.0392(4) -0.0028(3) 0.0001(3) 0.0006(3)
Cu2 0.0307(4) 0.0495(5) 0.0341(4) -0.0059(4) -0.0022(3) -0.0059(4)
Fe1 0.0363(3) 0.0256(3) 0.0249(3) -0.0059(2) -0.0003(3) -0.0009(3)
Cl1 0.0588(8) 0.0581(8) 0.0415(7) -0.0080(6) -0.0137(6) 0.0006(7)
O1 0.075(3) 0.055(2) 0.052(2) 0.0245(18) -0.018(2) -0.023(2)
O2 0.073(3) 0.037(2) 0.082(3) -0.0150(19) -0.004(2) -0.0206(19)
O3 0.093(3) 0.111(4) 0.067(3) -0.033(3) -0.017(2) 0.042(3)
O4 0.264(9) 0.369(12) 0.097(5) -0.116(6) -0.100(6) 0.254(10)
O5 0.324(10) 0.087(4) 0.066(4) 0.006(3) 0.051(5) 0.038(5)
O6 0.173(8) 0.298(12) 0.435(17) -0.255(13) 0.072(9) -0.139(9)
O7 0.105(4) 0.039(2) 0.143(4) -0.002(3) -0.045(3) -0.016(2)
N1 0.062(3) 0.045(2) 0.039(2) -0.013(2) 0.006(2) 0.008(2)
N2 0.060(3) 0.043(2) 0.043(2) -0.015(2) 0.008(2) -0.002(2)
N3 0.037(2) 0.0302(19) 0.0263(18) -0.0012(15) -0.0024(15) -0.0024(16)
N4 0.043(2) 0.0268(19) 0.035(2) -0.0083(16) 0.0011(17) -0.0030(16)
N5 0.041(2) 0.031(2) 0.0285(18) -0.0107(16) -0.0012(16) -0.0020(16)
N6 0.045(2) 0.035(2) 0.0276(19) -0.0037(16) 0.0030(17) 0.0043(18)
N7 0.047(2) 0.038(2) 0.0287(19) -0.0065(16) -0.0046(17) -0.0001(18)
N8 0.041(2) 0.046(2) 0.032(2) -0.0082(17) -0.0045(17) -0.0057(18)
N9 0.062(3) 0.036(2) 0.052(3) -0.0111(19) -0.016(2) 0.001(2)
N10 0.038(2) 0.035(2) 0.071(3) -0.020(2) 0.008(2) -0.0087(18)
C1 0.046(3) 0.029(2) 0.025(2) -0.0048(18) -0.0020(19) -0.004(2)
C2 0.039(2) 0.026(2) 0.034(2) -0.0046(19) 0.000(2) -0.0053(19)
C3 0.044(3) 0.034(2) 0.034(2) -0.011(2) -0.006(2) 0.003(2)
C4 0.039(3) 0.037(3) 0.043(3) -0.019(2) -0.004(2) 0.001(2)
C5 0.049(3) 0.045(3) 0.066(3) -0.024(3) -0.009(3) -0.006(2)
C6 0.053(3) 0.072(4) 0.069(4) -0.032(3) -0.026(3) 0.009(3)
C7 0.062(4) 0.068(4) 0.064(4) -0.021(3) -0.031(3) 0.019(3)
C8 0.060(3) 0.051(3) 0.051(3) -0.009(3) -0.016(3) 0.007(3)
C9 0.048(3) 0.035(3) 0.035(2) -0.008(2) 0.004(2) -0.007(2)
C10 0.051(3) 0.051(3) 0.040(3) -0.008(2) 0.005(2) -0.016(3)
C11 0.051(3) 0.070(4) 0.069(4) -0.027(3) -0.003(3) -0.024(3)
C12 0.052(3) 0.071(4) 0.069(4) -0.019(3) -0.017(3) -0.011(3)
C13 0.056(3) 0.049(3) 0.040(3) -0.005(2) -0.016(2) -0.008(3)
C14 0.047(3) 0.043(3) 0.029(2) -0.003(2) 0.003(2) -0.001(2)
C15 0.049(3) 0.026(2) 0.038(3) -0.0032(19) 0.011(2) 0.002(2)
C16 0.068(4) 0.029(3) 0.052(3) 0.004(2) 0.020(3) 0.003(2)
C17 0.081(4) 0.044(3) 0.051(4) 0.012(3) 0.024(3) 0.021(3)
C18 0.070(4) 0.073(4) 0.038(3) 0.008(3) 0.001(3) 0.024(3)
C19 0.058(3) 0.052(3) 0.037(3) 0.000(2) -0.001(2) 0.006(3)
C20 0.045(3) 0.033(3) 0.047(3) -0.013(2) 0.011(2) -0.004(2)
C21 0.068(3) 0.035(3) 0.038(3) 0.000(2) -0.007(2) -0.004(2)
C22 0.053(3) 0.049(3) 0.041(3) 0.000(2) -0.006(2) -0.015(3)
C23 0.033(3) 0.063(3) 0.052(3) -0.013(3) -0.008(2) 0.000(2)
C24 0.054(3) 0.048(3) 0.044(3) -0.007(2) -0.008(2) 0.013(2)
C25 0.050(3) 0.057(3) 0.053(3) -0.010(3) -0.015(3) 0.009(3)
C26 0.051(3) 0.052(3) 0.081(4) -0.025(3) 0.026(3) -0.013(3)
C27 0.099(5) 0.052(4) 0.052(3) -0.009(3) 0.022(3) -0.023(4)
C28 0.106(5) 0.057(4) 0.037(3) -0.015(3) -0.008(3) -0.001(3)
C29 0.068(4) 0.054(4) 0.082(4) -0.017(3) -0.044(3) 0.005(3)
C30 0.039(3) 0.052(3) 0.111(5) -0.022(3) -0.026(3) 0.008(3)

loop_
_atom_type_symbol
_atom_type_description
_atom_type_scat_dispersion_real
_atom_type_scat_dispersion_imag
_atom_type_scat_source
C C 0.0033 0.0016 'International Tables Vol C Tables 4.2.6.8 and 6.1.1.4'
H H 0.0000 0.0000 'International Tables Vol C Tables 4.2.6.8 and 6.1.1.4'
N N 0.0061 0.0033 'International Tables Vol C Tables 4.2.6.8 and 6.1.1.4'
O O 0.0106 0.0060 'International Tables Vol C Tables 4.2.6.8 and 6.1.1.4'
Fe Fe 0.3463 0.8444 'International Tables Vol C Tables 4.2.6.8 and 6.1.1.4'
Cu Cu 0.3201 1.2651 'International Tables Vol C Tables 4.2.6.8 and 6.1.1.4'
Cl Cl 0.1484 0.1585 'International Tables Vol C Tables 4.2.6.8 and 6.1.1.4'

loop_
_geom_angle_atom_site_label_1
_geom_angle_atom_site_label_2
_geom_angle_atom_site_label_3
_geom_angle
_geom_angle_site_symmetry_1
_geom_angle_site_symmetry_3
N7 Cu1 N7 180.000(1) 2_766 .
N7 Cu1 N8 85.75(15) 2_766 2_766
N7 Cu1 N8 94.25(15) . 2_766
N7 Cu1 N8 94.25(15) 2_766 .
N7 Cu1 N8 85.75(15) . .
N8 Cu1 N8 180.0(3) 2_766 .
N7 Cu1 N1 91.95(14) 2_766 2_766
N7 Cu1 N1 88.05(14) . 2_766
N8 Cu1 N1 83.74(14) 2_766 2_766
N8 Cu1 N1 96.26(14) . 2_766
N7 Cu1 N1 88.05(14) 2_766 .
N7 Cu1 N1 91.95(14) . .
N8 Cu1 N1 96.26(14) 2_766 .
N8 Cu1 N1 83.74(14) . .
N1 Cu1 N1 180.00(8) 2_766 .
N10 Cu2 N10 180.000(1) . 2_675
N10 Cu2 N9 93.67(18) . .
N10 Cu2 N9 86.33(18) 2_675 .
N10 Cu2 N9 86.33(18) . 2_675
N10 Cu2 N9 93.67(18) 2_675 2_675
N9 Cu2 N9 180.000(1) . 2_675
N4 Fe1 N3 83.29(15) . .
N4 Fe1 C1 93.23(16) . .
N3 Fe1 C1 93.86(16) . .
N4 Fe1 C2 94.91(16) . .
N3 Fe1 C2 93.60(16) . .
C1 Fe1 C2 169.54(18) . .
N4 Fe1 N6 81.64(16) . .
N3 Fe1 N6 164.91(16) . .
C1 Fe1 N6 86.27(16) . .
C2 Fe1 N6 88.43(16) . .
N4 Fe1 N5 164.47(15) . .
N3 Fe1 N5 81.69(15) . .
C1 Fe1 N5 83.88(16) . .
C2 Fe1 N5 89.96(15) . .
N6 Fe1 N5 113.29(16) . .
O6 Cl1 O4 108.3(8) . .
O6 Cl1 O5 106.6(7) . .
O4 Cl1 O5 107.7(6) . .
O6 Cl1 O3 112.5(5) . .
O4 Cl1 O3 109.2(3) . .
O5 Cl1 O3 112.4(3) . .
H7A O7 H7B 112.4 . .
C1 N1 Cu1 143.6(4) . .
C14 N3 C3 126.6(4) . .
C14 N3 Fe1 119.0(3) . .
C3 N3 Fe1 114.4(3) . .
C20 N4 C4 127.4(4) . .
C20 N4 Fe1 117.4(3) . .
C4 N4 Fe1 114.5(3) . .
C9 N5 C13 118.8(4) . .
C9 N5 Fe1 111.9(3) . .
C13 N5 Fe1 129.1(3) . .
C19 N6 C15 118.1(4) . .
C19 N6 Fe1 130.2(4) . .
C15 N6 Fe1 111.7(3) . .
C21 N7 C24 112.3(4) . .
C21 N7 Cu1 106.8(3) . .
C24 N7 Cu1 117.9(3) . .
C21 N7 H7 106.3 . .
C24 N7 H7 106.3 . .
Cu1 N7 H7 106.3 . .
C22 N8 C23 113.2(4) . .
C22 N8 Cu1 107.2(3) . .
C23 N8 Cu1 117.9(3) . .
C22 N8 H8 105.9 . .
C23 N8 H8 105.9 . .
Cu1 N8 H8 105.9 . .
C29 N9 C28 112.2(4) . .
C29 N9 Cu2 107.0(3) . .
C28 N9 Cu2 118.1(3) . .
C29 N9 H9 106.3 . .
C28 N9 H9 106.3 . .
Cu2 N9 H9 106.3 . .
C26 N10 C30 113.3(4) . 2_675
C26 N10 Cu2 117.6(3) . .
C30 N10 Cu2 105.3(3) 2_675 .
C26 N10 H10 106.7 . .
C30 N10 H10 106.7 2_675 .
Cu2 N10 H10 106.7 . .
N1 C1 Fe1 178.5(4) . .
N2 C2 Fe1 177.9(4) . .
C8 C3 N3 126.8(4) . .
C8 C3 C4 120.1(5) . .
N3 C3 C4 113.0(4) . .
N4 C4 C3 114.1(4) . .
N4 C4 C5 126.2(4) . .
C3 C4 C5 119.6(5) . .
C6 C5 C4 118.7(5) . .
C6 C5 H5 120.7 . .
C4 C5 H5 120.7 . .
C5 C6 C7 121.6(5) . .
C5 C6 H6 119.2 . .
C7 C6 H6 119.2 . .
C6 C7 C8 120.3(5) . .
C6 C7 H7C 119.8 . .
C8 C7 H7C 119.8 . .
C7 C8 C3 119.5(5) . .
C7 C8 H8A 120.2 . .
C3 C8 H8A 120.2 . .
N5 C9 C10 122.1(5) . .
N5 C9 C14 116.6(4) . .
C10 C9 C14 121.2(4) . .
C11 C10 C9 118.9(5) . .
C11 C10 H10A 120.6 . .
C9 C10 H10A 120.6 . .
C10 C11 C12 118.8(5) . .
C10 C11 H11 120.6 . .
C12 C11 H11 120.6 . .
C13 C12 C11 119.5(5) . .
C13 C12 H12 120.3 . .
C11 C12 H12 120.3 . .
N5 C13 C12 121.8(5) . .
N5 C13 H13 119.1 . .
C12 C13 H13 119.1 . .
O1 C14 N3 127.9(5) . .
O1 C14 C9 121.6(4) . .
N3 C14 C9 110.5(4) . .
N6 C15 C16 121.6(5) . .
N6 C15 C20 115.1(4) . .
C16 C15 C20 123.2(5) . .
C17 C16 C15 119.9(6) . .
C17 C16 H16 120.1 . .
C15 C16 H16 120.1 . .
C16 C17 C18 119.1(5) . .
C16 C17 H17 120.4 . .
C18 C17 H17 120.4 . .
C17 C18 C19 118.9(6) . .
C17 C18 H18 120.5 . .
C19 C18 H18 120.5 . .
N6 C19 C18 122.4(6) . .
N6 C19 H19 118.8 . .
C18 C19 H19 118.8 . .
O2 C20 N4 126.0(5) . .
O2 C20 C15 122.2(4) . .
N4 C20 C15 111.7(4) . .
N7 C21 C22 107.8(4) . .
N7 C21 H21A 110.2 . .
C22 C21 H21A 110.2 . .
N7 C21 H21B 110.2 . .
C22 C21 H21B 110.2 . .
H21A C21 H21B 108.5 . .
N8 C22 C21 108.4(4) . .
N8 C22 H22A 110.0 . .
C21 C22 H22A 110.0 . .
N8 C22 H22B 110.0 . .
C21 C22 H22B 110.0 . .
H22A C22 H22B 108.4 . .
N8 C23 C25 111.8(4) . 2_766
N8 C23 H23A 109.3 . .
C25 C23 H23A 109.3 2_766 .
N8 C23 H23B 109.3 . .
C25 C23 H23B 109.3 2_766 .
H23A C23 H23B 107.9 . .
N7 C24 C25 112.3(4) . .
N7 C24 H24A 109.1 . .
C25 C24 H24A 109.1 . .
N7 C24 H24B 109.1 . .
C25 C24 H24B 109.1 . .
H24A C24 H24B 107.9 . .
C24 C25 C23 114.7(4) . 2_766
C24 C25 H25A 108.6 . .
C23 C25 H25A 108.6 2_766 .
C24 C25 H25B 108.6 . .
C23 C25 H25B 108.6 2_766 .
H25A C25 H25B 107.6 . .
N10 C26 C27 112.0(5) . .
N10 C26 H26A 109.2 . .
C27 C26 H26A 109.2 . .
N10 C26 H26B 109.2 . .
C27 C26 H26B 109.2 . .
H26A C26 H26B 107.9 . .
C26 C27 C28 115.9(5) . .
C26 C27 H27A 108.3 . .
C28 C27 H27A 108.3 . .
C26 C27 H27B 108.3 . .
C28 C27 H27B 108.3 . .
H27A C27 H27B 107.4 . .
C27 C28 N9 112.1(4) . .
C27 C28 H28A 109.2 . .
N9 C28 H28A 109.2 . .
C27 C28 H28B 109.2 . .
N9 C28 H28B 109.2 . .
H28A C28 H28B 107.9 . .
N9 C29 C30 107.7(4) . .
N9 C29 H29A 110.2 . .
C30 C29 H29A 110.2 . .
N9 C29 H29B 110.2 . .
C30 C29 H29B 110.2 . .
H29A C29 H29B 108.5 . .
C29 C30 N10 108.8(4) . 2_675
C29 C30 H30A 109.9 . .
N10 C30 H30A 109.9 2_675 .
C29 C30 H30B 109.9 . .
N10 C30 H30B 109.9 2_675 .
H30A C30 H30B 108.3 . .

loop_
_geom_bond_atom_site_label_1
_geom_bond_atom_site_label_2
_geom_bond_distance
_geom_bond_site_symmetry_2
Cu1 N7 2.019(4) 2_766
Cu1 N7 2.019(4) .
Cu1 N8 2.020(4) 2_766
Cu1 N8 2.020(4) .
Cu1 N1 2.479(4) 2_766
Cu1 N1 2.479(4) .
Cu2 N10 2.009(4) .
Cu2 N10 2.009(4) 2_675
Cu2 N9 2.009(4) .
Cu2 N9 2.009(4) 2_675
Fe1 N4 1.894(4) .
Fe1 N3 1.899(3) .
Fe1 C1 1.960(4) .
Fe1 C2 1.978(4) .
Fe1 N6 2.006(4) .
Fe1 N5 2.012(4) .
Cl1 O6 1.302(7) .
Cl1 O4 1.316(6) .
Cl1 O5 1.335(5) .
Cl1 O3 1.417(4) .
O1 C14 1.232(5) .
O2 C20 1.249(6) .
O7 H7A 0.8227 .
O7 H7B 0.8934 .
N1 C1 1.147(5) .
N2 C2 1.145(5) .
N3 C14 1.349(6) .
N3 C3 1.401(6) .
N4 C20 1.342(6) .
N4 C4 1.391(6) .
N5 C9 1.340(6) .
N5 C13 1.342(6) .
N6 C19 1.325(6) .
N6 C15 1.358(6) .
N7 C21 1.473(6) .
N7 C24 1.486(6) .
N7 H7 0.9100 .
N8 C22 1.465(6) .
N8 C23 1.471(6) .
N8 H8 0.9100 .
N9 C29 1.459(6) .
N9 C28 1.497(7) .
N9 H9 0.9100 .
N10 C26 1.461(6) .
N10 C30 1.502(7) 2_675
N10 H10 0.9100 .
C3 C8 1.394(7) .
C3 C4 1.404(6) .
C4 C5 1.411(7) .
C5 C6 1.378(8) .
C5 H5 0.9300 .
C6 C7 1.380(8) .
C6 H6 0.9300 .
C7 C8 1.382(7) .
C7 H7C 0.9300 .
C8 H8A 0.9300 .
C9 C10 1.388(6) .
C9 C14 1.486(7) .
C10 C11 1.377(7) .
C10 H10A 0.9300 .
C11 C12 1.383(8) .
C11 H11 0.9300 .
C12 C13 1.378(7) .
C12 H12 0.9300 .
C13 H13 0.9300 .
C15 C16 1.387(6) .
C15 C20 1.476(7) .
C16 C17 1.353(9) .
C16 H16 0.9300 .
C17 C18 1.375(9) .
C17 H17 0.9300 .
C18 C19 1.396(7) .
C18 H18 0.9300 .
C19 H19 0.9300 .
C21 C22 1.518(7) .
C21 H21A 0.9700 .
C21 H21B 0.9700 .
C22 H22A 0.9700 .
C22 H22B 0.9700 .
C23 C25 1.526(7) 2_766
C23 H23A 0.9700 .
C23 H23B 0.9700 .
C24 C25 1.510(7) .
C24 H24A 0.9700 .
C24 H24B 0.9700 .
C25 C23 1.526(7) 2_766
C25 H25A 0.9700 .
C25 H25B 0.9700 .
C26 C27 1.486(9) .
C26 H26A 0.9700 .
C26 H26B 0.9700 .
C27 C28 1.497(8) .
C27 H27A 0.9700 .
C27 H27B 0.9700 .
C28 H28A 0.9700 .
C28 H28B 0.9700 .
C29 C30 1.485(8) .
C29 H29A 0.9700 .
C29 H29B 0.9700 .
C30 N10 1.502(7) 2_675
C30 H30A 0.9700 .
C30 H30B 0.9700 .
